data_7156722
loop_
_publ_author_name
'Larsen, Simon'
'McCormick, Laura J.'
'Ghosh, Abhik'

_publ_section_title
;
 Rapid one-pot synthesis of pyrrole-appended isocorroles.
;
_journal_issue 12
_journal_name_full 'Organic &amp; biomolecular chemistry'
_journal_page_first 3159
_journal_page_last 3166
_journal_paper_doi 10.1039/c9ob00168a
_journal_volume 17
_journal_year 2019
_chemical_formula_sum 'C45 H37 Cl2 N5 O3'
_chemical_formula_weight 766.69
_chemical_name_systematic 5,10,15-tris(4'-methoxyphenyl)-5-(2''-pyrrolyl)isocorrole
_space_group_crystal_system triclinic
_space_group_IT_number 2
_space_group_name_Hall '-P 1'
_space_group_name_H-M_alt 'P -1'
_symmetry_space_group_name_Hall '-P 1'
_symmetry_space_group_name_H-M 'P -1'
_atom_sites_solution_hydrogens mixed
_atom_sites_solution_primary 'dual space'
_atom_sites_solution_secondary difmap
_audit_creation_method SHELXL-2014/6
_audit_update_record
;
2018-06-05 deposited with the CCDC.    2019-02-26 downloaded from the CCDC.
;
_cell_angle_alpha 85.618(2)
_cell_angle_beta 85.655(2)
_cell_angle_gamma 70.199(2)
_cell_formula_units_Z 2
_cell_length_a 9.7321(6)
_cell_length_b 12.1142(7)
_cell_length_c 16.7703(10)
_cell_measurement_reflns_used 9333
_cell_measurement_temperature 100(2)
_cell_measurement_theta_max 24.60
_cell_measurement_theta_min 2.30
_cell_volume 1852.20(19)
_computing_cell_refinement 'SAINT V8.38A Bruker-AXS, Madison WI'
_computing_data_collection 'Bruker APEX3 Bruker-AXS, Madison WI'
_computing_data_reduction 'SAINT V8.38A Bruker-AXS, Madison WI'
_computing_structure_refinement 'SHELXL-2014/6 (Sheldrick, 2014)'
_computing_structure_solution 'SHELXT 2014/5 Bruker-AXS, Madison WI'
_diffrn_ambient_temperature 100(2)
_diffrn_detector_area_resol_mean 7.39
_diffrn_measured_fraction_theta_full 0.718
_diffrn_measured_fraction_theta_max 0.999
_diffrn_measurement_device_type 'Bruker D8 with PHOTON II detector'
_diffrn_measurement_method '\f and \w shutterless scans'
_diffrn_radiation_type synchrotron
_diffrn_radiation_wavelength 0.7749
_diffrn_reflns_av_R_equivalents 0.0583
_diffrn_reflns_av_unetI/netI 0.0398
_diffrn_reflns_Laue_measured_fraction_full 0.718
_diffrn_reflns_Laue_measured_fraction_max 0.999
_diffrn_reflns_limit_h_max 10
_diffrn_reflns_limit_h_min -10
_diffrn_reflns_limit_k_max 13
_diffrn_reflns_limit_k_min -12
_diffrn_reflns_limit_l_max 18
_diffrn_reflns_limit_l_min -18
_diffrn_reflns_number 24592
_diffrn_reflns_point_group_measured_fraction_full 0.718
_diffrn_reflns_point_group_measured_fraction_max 0.999
_diffrn_reflns_theta_full 27.706
_diffrn_reflns_theta_max 24.614
_diffrn_reflns_theta_min 1.330
_diffrn_source
;
Advanced Light Source, station 11.3.1
;
_exptl_absorpt_coefficient_mu 0.280
_exptl_absorpt_correction_T_max 0.997
_exptl_absorpt_correction_T_min 0.902
_exptl_absorpt_correction_type multi-scan
_exptl_absorpt_process_details 'SADABS-2016/2 - Bruker AXS, Madison WI'
_exptl_crystal_colour green
_exptl_crystal_density_diffrn 1.375
_exptl_crystal_description lath
_exptl_crystal_F_000 800
_exptl_crystal_recrystallization_method 'Re-crystallisation from solvent'
_exptl_crystal_size_max 0.230
_exptl_crystal_size_mid 0.030
_exptl_crystal_size_min 0.010
_refine_diff_density_max 0.474
_refine_diff_density_min -0.537
_refine_diff_density_rms 0.065
_refine_ls_extinction_coef 0.019(2)
_refine_ls_extinction_expression Fc^*^=kFc[1+0.001xFc^2^\l^3^/sin(2\q)]^-1/4^
_refine_ls_extinction_method SHELXL
_refine_ls_goodness_of_fit_ref 1.137
_refine_ls_hydrogen_treatment mixed
_refine_ls_matrix_type full
_refine_ls_number_parameters 554
_refine_ls_number_reflns 4811
_refine_ls_number_restraints 46
_refine_ls_restrained_S_all 1.135
_refine_ls_R_factor_all 0.0970
_refine_ls_R_factor_gt 0.0814
_refine_ls_shift/su_max 0.000
_refine_ls_shift/su_mean 0.000
_refine_ls_structure_factor_coef Fsqd
_refine_ls_weighting_details 'w=1/[\s^2^(Fo^2^)+(0.0681P)^2^+5.0736P] where P=(Fo^2^+2Fc^2^)/3'
_refine_ls_weighting_scheme calc
_refine_ls_wR_factor_gt 0.1996
_refine_ls_wR_factor_ref 0.2088
_reflns_Friedel_coverage 0.000
_reflns_number_gt 3895
_reflns_number_total 4811
_reflns_threshold_expression 'I > 2\s(I)'
_cod_data_source_file c9ob00168a2.cif
_cod_data_source_block pMeO5pyisocorr_a
_cod_depositor_comments 'Adding full bibliography for 7156722--7156723.cif.'
_cod_database_code 7156722
_shelx_space_group_comment
;
The symmetry employed for this shelxl refinement is uniquely defined
by the following loop, which should always be used as a source of
symmetry information in preference to the above space-group names.
They are only intended as comments.
;
_shelx_estimated_absorpt_t_min 0.938
_shelx_estimated_absorpt_t_max 0.997
_shelxl_version_number 2014/6

loop_
_space_group_symop_operation_xyz
'x, y, z'
'-x, -y, -z'

loop_
_atom_site_label
_atom_site_type_symbol
_atom_site_fract_x
_atom_site_fract_y
_atom_site_fract_z
_atom_site_U_iso_or_equiv
_atom_site_adp_type
_atom_site_occupancy
_atom_site_site_symmetry_order
_atom_site_calc_flag
_atom_site_refinement_flags_posn
_atom_site_refinement_flags_adp
_atom_site_refinement_flags_occupancy
_atom_site_disorder_assembly
_atom_site_disorder_group
C1 C 0.9798(5) 0.1933(4) 0.4090(3) 0.0344(12) Uani 1 1 d . . . . .
C2 C 1.0639(5) 0.0802(4) 0.4326(3) 0.0406(13) Uani 1 1 d . . . . .
H2 H 1.1171 0.0574 0.4798 0.049 Uiso 1 1 calc R U . . .
C3 C 1.0572(5) 0.0050(4) 0.3746(3) 0.0422(13) Uani 1 1 d . . . . .
H3 H 1.1042 -0.0778 0.3755 0.051 Uiso 1 1 calc R U . . .
C4 C 0.9692(5) 0.0736(4) 0.3157(3) 0.0396(12) Uani 1 1 d . . . . .
C5 C 0.9160(6) 0.0457(4) 0.2399(3) 0.0432(13) Uani 1 1 d D . . . .
C6 C 0.7548(5) 0.1216(4) 0.2270(3) 0.0369(12) Uani 1 1 d . . . . .
C7 C 0.6577(6) 0.0845(5) 0.1815(3) 0.0462(14) Uani 1 1 d . . . . .
H7 H 0.6806 0.0119 0.1568 0.055 Uiso 1 1 calc R U . . .
C8 C 0.5296(6) 0.1732(4) 0.1814(3) 0.0426(13) Uani 1 1 d . . . . .
H8 H 0.4443 0.1751 0.1565 0.051 Uiso 1 1 calc R U . . .
C9 C 0.5448(5) 0.2660(4) 0.2263(3) 0.0354(12) Uani 1 1 d . . . . .
C10 C 0.4401(5) 0.3725(4) 0.2392(3) 0.0327(11) Uani 1 1 d . . . . .
C12 C 0.3635(5) 0.5843(4) 0.2812(3) 0.0383(12) Uani 1 1 d . . . . .
H12 H 0.2808 0.6188 0.2498 0.046 Uiso 1 1 calc R U . . .
C11 C 0.4524(5) 0.4663(4) 0.2835(3) 0.0340(12) Uani 1 1 d . . . . .
C15 C 0.6236(5) 0.5707(4) 0.4327(3) 0.0314(11) Uani 1 1 d . . . . .
C14 C 0.5370(5) 0.5598(4) 0.3685(3) 0.0334(11) Uani 1 1 d . . . . .
C13 C 0.4167(5) 0.6418(4) 0.3327(3) 0.0353(12) Uani 1 1 d . . . . .
H13 H 0.3782 0.7232 0.3421 0.042 Uiso 1 1 calc R U . . .
C16 C 0.7498(5) 0.4803(4) 0.4528(3) 0.0329(11) Uani 1 1 d . . . . .
C17 C 0.8237(5) 0.4522(4) 0.5275(3) 0.0337(11) Uani 1 1 d . . . . .
H17 H 0.8055 0.5012 0.5714 0.040 Uiso 1 1 calc R U . . .
C18 C 0.9233(5) 0.3432(4) 0.5229(3) 0.0363(12) Uani 1 1 d . . . . .
H18 H 0.9870 0.3003 0.5632 0.044 Uiso 1 1 calc R U . . .
C19 C 0.9139(5) 0.3045(4) 0.4445(3) 0.0338(11) Uani 1 1 d . . . . .
C20_1 C 1.0244(7) 0.0729(9) 0.1717(5) 0.038(2) Uani 0.579(3) 1 d D . P A -1
C21_1 C 1.1750(8) 0.0171(7) 0.1703(4) 0.0442(18) Uani 0.579(3) 1 d D . P A -1
H21_1 H 1.2170 -0.0371 0.2131 0.053 Uiso 0.579(3) 1 calc R U P A -1
C22_1 C 1.2647(8) 0.0392(7) 0.1076(5) 0.0466(19) Uani 0.579(3) 1 d D . P A -1
H22_1 H 1.3670 -0.0019 0.1066 0.056 Uiso 0.579(3) 1 calc R U P A -1
C23_1 C 1.2065(8) 0.1205(7) 0.0469(4) 0.043(2) Uani 0.579(3) 1 d D . P A -1
C24_1 C 1.0588(8) 0.1803(8) 0.0483(5) 0.0449(19) Uani 0.579(3) 1 d D . P A -1
H24_1 H 1.0186 0.2385 0.0073 0.054 Uiso 0.579(3) 1 calc R U P A -1
C25_1 C 0.9686(8) 0.1554(7) 0.1097(5) 0.0434(18) Uani 0.579(3) 1 d D . P A -1
H25_1 H 0.8662 0.1958 0.1096 0.052 Uiso 0.579(3) 1 calc R U P A -1
O1_1 O 1.3063(7) 0.1371(6) -0.0122(4) 0.0545(14) Uani 0.579(3) 1 d D . P A -1
C26_1 C 1.248(2) 0.2216(15) -0.0770(9) 0.071(6) Uani 0.579(3) 1 d D . P A -1
H26A_1 H 1.1749 0.1991 -0.1029 0.106 Uiso 0.579(3) 1 calc R U P A -1
H26B_1 H 1.3270 0.2234 -0.1162 0.106 Uiso 0.579(3) 1 calc R U P A -1
H26C_1 H 1.2013 0.2996 -0.0559 0.106 Uiso 0.579(3) 1 calc R U P A -1
C20_2 C 0.9854(17) 0.0726(15) 0.1616(5) 0.038(2) Uani 0.421(3) 1 d D . P A -2
C21_2 C 0.9702(12) 0.0301(10) 0.0894(5) 0.0442(18) Uani 0.421(3) 1 d D . P A -2
H21_2 H 0.9095 -0.0167 0.0877 0.053 Uiso 0.421(3) 1 calc R U P A -2
C22_2 C 1.0427(12) 0.0551(10) 0.0199(5) 0.0466(19) Uani 0.421(3) 1 d D . P A -2
H22_2 H 1.0319 0.0255 -0.0292 0.056 Uiso 0.421(3) 1 calc R U P A -2
C23_2 C 1.1303(15) 0.1228(12) 0.0219(5) 0.043(2) Uani 0.421(3) 1 d D . P A -2
C24_2 C 1.1473(13) 0.1658(10) 0.0926(5) 0.0449(19) Uani 0.421(3) 1 d D . P A -2
H24_2 H 1.2076 0.2130 0.0936 0.054 Uiso 0.421(3) 1 calc R U P A -2
C25_2 C 1.0759(12) 0.1398(10) 0.1623(5) 0.0434(18) Uani 0.421(3) 1 d D . P A -2
H25_2 H 1.0891 0.1683 0.2114 0.052 Uiso 0.421(3) 1 calc R U P A -2
O1_2 O 1.2036(10) 0.1377(8) -0.0500(4) 0.0545(14) Uani 0.421(3) 1 d D . P A -2
C26_2 C 1.277(4) 0.223(2) -0.0542(15) 0.071(6) Uani 0.421(3) 1 d D . P A -2
H26A_2 H 1.2046 0.3025 -0.0593 0.106 Uiso 0.421(3) 1 calc R U P A -2
H26B_2 H 1.3465 0.2106 -0.1008 0.106 Uiso 0.421(3) 1 calc R U P A -2
H26C_2 H 1.3295 0.2155 -0.0054 0.106 Uiso 0.421(3) 1 calc R U P A -2
C27 C 0.9274(6) -0.0834(4) 0.2459(3) 0.0415(13) Uani 1 1 d . . . . .
C28 C 1.0143(6) -0.1765(5) 0.2062(4) 0.0557(16) Uani 1 1 d . . . . .
H28 H 1.0879 -0.1771 0.1655 0.067 Uiso 1 1 calc R U . . .
C29 C 0.9717(6) -0.2771(5) 0.2389(4) 0.0625(18) Uani 1 1 d . . . . .
H29 H 1.0138 -0.3558 0.2233 0.075 Uiso 1 1 calc R U . . .
C30 C 0.8634(6) -0.2380(5) 0.2944(3) 0.0470(14) Uani 1 1 d . . . . .
H30 H 0.8137 -0.2837 0.3249 0.056 Uiso 1 1 calc R U . . .
C31 C 0.2942(5) 0.3986(4) 0.2054(3) 0.0337(11) Uani 1 1 d . . . . .
C32 C 0.2705(5) 0.4357(4) 0.1258(3) 0.0386(12) Uani 1 1 d . . . . .
H32 H 0.3490 0.4437 0.0912 0.046 Uiso 1 1 calc R U . . .
C33 C 0.1334(6) 0.4612(5) 0.0963(3) 0.0443(13) Uani 1 1 d . . . . .
H33 H 0.1186 0.4857 0.0415 0.053 Uiso 1 1 calc R U . . .
C34 C 0.0177(6) 0.4513(4) 0.1464(3) 0.0426(13) Uani 1 1 d . . . . .
C35 C 0.0371(6) 0.4158(4) 0.2264(3) 0.0412(13) Uani 1 1 d . . . . .
H35 H -0.0421 0.4089 0.2608 0.049 Uiso 1 1 calc R U . . .
C36 C 0.1762(6) 0.3904(5) 0.2553(3) 0.0428(13) Uani 1 1 d . . . . .
H36 H 0.1906 0.3670 0.3103 0.051 Uiso 1 1 calc R U . . .
C37 C -0.2394(6) 0.4865(6) 0.1640(4) 0.0677(19) Uani 1 1 d . . . . .
H37A H -0.2262 0.4085 0.1897 0.102 Uiso 1 1 calc R U . . .
H37B H -0.3270 0.5116 0.1328 0.102 Uiso 1 1 calc R U . . .
H37C H -0.2507 0.5427 0.2051 0.102 Uiso 1 1 calc R U . . .
C38 C 0.5722(5) 0.6774(4) 0.4789(3) 0.0313(11) Uani 1 1 d . . . . .
C39 C 0.6731(5) 0.7226(4) 0.5050(3) 0.0355(12) Uani 1 1 d . . . . .
H39 H 0.7740 0.6862 0.4907 0.043 Uiso 1 1 calc R U . . .
C40 C 0.6308(5) 0.8198(4) 0.5515(3) 0.0377(12) Uani 1 1 d . . . . .
H40 H 0.7020 0.8491 0.5687 0.045 Uiso 1 1 calc R U . . .
C41 C 0.4844(6) 0.8734(4) 0.5727(3) 0.0363(12) Uani 1 1 d . . . . .
C42 C 0.3803(5) 0.8304(4) 0.5468(3) 0.0338(11) Uani 1 1 d . . . . .
H42 H 0.2795 0.8673 0.5611 0.041 Uiso 1 1 calc R U . . .
C43 C 0.4243(5) 0.7344(4) 0.5006(3) 0.0324(11) Uani 1 1 d . . . . .
H43 H 0.3527 0.7059 0.4829 0.039 Uiso 1 1 calc R U . . .
C44 C 0.5370(7) 1.0123(5) 0.6490(3) 0.0529(15) Uani 1 1 d . . . . .
H44A H 0.6059 0.9488 0.6805 0.079 Uiso 1 1 calc R U . . .
H44B H 0.4867 1.0777 0.6832 0.079 Uiso 1 1 calc R U . . .
H44C H 0.5904 1.0393 0.6042 0.079 Uiso 1 1 calc R U . . .
N1 N 0.9283(4) 0.1863(3) 0.3360(2) 0.0376(10) Uani 1 1 d D . . . .
H1N H 0.855(4) 0.243(3) 0.311(3) 0.045 Uiso 1 1 d D U . . .
N2 N 0.6897(4) 0.2279(3) 0.2524(2) 0.0361(10) Uani 1 1 d . . . . .
N3 N 0.5563(4) 0.4543(3) 0.3367(2) 0.0325(9) Uani 1 1 d D . . . .
H3N H 0.634(3) 0.390(3) 0.349(3) 0.039 Uiso 1 1 d D U . . .
N4 N 0.8119(4) 0.3862(3) 0.4035(2) 0.0343(10) Uani 1 1 d . . . . .
N5 N 0.8370(6) -0.1203(4) 0.2995(3) 0.0552(13) Uani 1 1 d . . . . .
H5 H 0.7712 -0.0749 0.3325 0.066 Uiso 1 1 calc R U . . .
O2 O -0.1146(4) 0.4820(4) 0.1121(2) 0.0567(11) Uani 1 1 d . . . . .
O3 O 0.4318(4) 0.9698(3) 0.6187(2) 0.0441(9) Uani 1 1 d . . . . .
C1S C 0.381(3) 0.8222(15) 0.0379(8) 0.115(7) Uani 0.533(5) 1 d D . P B 1
H1S1 H 0.3031 0.8843 0.0097 0.138 Uiso 0.533(5) 1 calc R U P B 1
H1S2 H 0.4761 0.8197 0.0108 0.138 Uiso 0.533(5) 1 calc R U P B 1
Cl1S Cl 0.3577(6) 0.6905(5) 0.0301(3) 0.126(2) Uani 0.533(5) 1 d D . P B 1
Cl2S Cl 0.3778(5) 0.8588(5) 0.1356(3) 0.133(2) Uani 0.533(5) 1 d D . P B 1
C2S C 0.346(3) 0.764(2) 0.0116(9) 0.115(7) Uani 0.467(5) 1 d D . P B 2
H2S1 H 0.4291 0.7774 -0.0204 0.138 Uiso 0.467(5) 1 calc R U P B 2
H2S2 H 0.2670 0.8408 0.0163 0.138 Uiso 0.467(5) 1 calc R U P B 2
Cl3S Cl 0.2830(8) 0.6712(4) -0.0379(3) 0.121(2) Uani 0.467(5) 1 d D . P B 2
Cl4S Cl 0.4014(4) 0.7077(3) 0.1060(3) 0.0735(15) Uani 0.467(5) 1 d D . P B 2

loop_
_atom_site_aniso_label
_atom_site_aniso_U_11
_atom_site_aniso_U_22
_atom_site_aniso_U_33
_atom_site_aniso_U_23
_atom_site_aniso_U_13
_atom_site_aniso_U_12
C1 0.029(3) 0.038(3) 0.038(3) 0.001(2) -0.004(2) -0.013(2)
C2 0.029(3) 0.042(3) 0.052(3) 0.005(3) -0.009(2) -0.013(2)
C3 0.034(3) 0.032(3) 0.062(3) -0.001(3) -0.008(3) -0.011(2)
C4 0.038(3) 0.034(3) 0.047(3) -0.006(2) 0.002(2) -0.013(2)
C5 0.051(3) 0.035(3) 0.042(3) -0.007(2) -0.001(2) -0.012(3)
C6 0.045(3) 0.034(3) 0.033(3) -0.003(2) -0.001(2) -0.014(2)
C7 0.063(4) 0.036(3) 0.043(3) -0.006(2) -0.009(3) -0.018(3)
C8 0.057(4) 0.042(3) 0.035(3) -0.003(2) -0.009(2) -0.024(3)
C9 0.048(3) 0.037(3) 0.028(3) 0.001(2) -0.005(2) -0.023(3)
C10 0.042(3) 0.034(3) 0.026(2) 0.000(2) -0.003(2) -0.017(2)
C12 0.040(3) 0.038(3) 0.037(3) 0.003(2) -0.016(2) -0.011(2)
C11 0.036(3) 0.037(3) 0.033(3) 0.002(2) -0.008(2) -0.017(2)
C15 0.033(3) 0.034(3) 0.031(3) -0.002(2) -0.003(2) -0.015(2)
C14 0.033(3) 0.035(3) 0.036(3) -0.006(2) -0.004(2) -0.015(2)
C13 0.038(3) 0.031(3) 0.038(3) -0.001(2) -0.009(2) -0.011(2)
C16 0.031(3) 0.038(3) 0.035(3) -0.003(2) -0.004(2) -0.016(2)
C17 0.029(3) 0.043(3) 0.035(3) -0.002(2) -0.007(2) -0.018(2)
C18 0.027(3) 0.047(3) 0.039(3) 0.003(2) -0.006(2) -0.017(2)
C19 0.028(3) 0.040(3) 0.038(3) -0.002(2) -0.004(2) -0.017(2)
C20_1 0.036(6) 0.032(3) 0.044(4) -0.007(3) -0.006(4) -0.009(4)
C21_1 0.041(4) 0.049(5) 0.045(4) -0.003(4) -0.008(3) -0.018(4)
C22_1 0.046(5) 0.044(4) 0.051(5) -0.003(4) -0.005(4) -0.018(4)
C23_1 0.054(7) 0.043(4) 0.036(5) -0.006(4) 0.006(4) -0.022(5)
C24_1 0.051(5) 0.041(5) 0.043(5) 0.001(4) -0.007(4) -0.015(4)
C25_1 0.040(4) 0.043(4) 0.049(5) -0.003(4) -0.006(3) -0.014(4)
O1_1 0.053(4) 0.054(3) 0.055(4) -0.002(3) 0.004(3) -0.017(3)
C26_1 0.099(12) 0.069(5) 0.061(11) 0.000(6) 0.001(11) -0.051(6)
C20_2 0.036(6) 0.032(3) 0.044(4) -0.007(3) -0.006(4) -0.009(4)
C21_2 0.041(4) 0.049(5) 0.045(4) -0.003(4) -0.008(3) -0.018(4)
C22_2 0.046(5) 0.044(4) 0.051(5) -0.003(4) -0.005(4) -0.018(4)
C23_2 0.054(7) 0.043(4) 0.036(5) -0.006(4) 0.006(4) -0.022(5)
C24_2 0.051(5) 0.041(5) 0.043(5) 0.001(4) -0.007(4) -0.015(4)
C25_2 0.040(4) 0.043(4) 0.049(5) -0.003(4) -0.006(3) -0.014(4)
O1_2 0.053(4) 0.054(3) 0.055(4) -0.002(3) 0.004(3) -0.017(3)
C26_2 0.099(12) 0.069(5) 0.061(11) 0.000(6) 0.001(11) -0.051(6)
C27 0.046(3) 0.034(3) 0.044(3) -0.005(2) -0.010(3) -0.010(3)
C28 0.036(3) 0.046(3) 0.086(4) -0.018(3) -0.011(3) -0.009(3)
C29 0.045(4) 0.029(3) 0.114(6) -0.017(3) -0.022(4) -0.008(3)
C30 0.053(4) 0.038(3) 0.053(3) 0.003(3) -0.020(3) -0.017(3)
C31 0.040(3) 0.031(3) 0.035(3) 0.003(2) -0.012(2) -0.017(2)
C32 0.040(3) 0.045(3) 0.034(3) -0.002(2) -0.004(2) -0.017(2)
C33 0.055(3) 0.051(3) 0.029(3) 0.006(2) -0.016(2) -0.019(3)
C34 0.044(3) 0.044(3) 0.046(3) 0.008(2) -0.015(3) -0.022(3)
C35 0.043(3) 0.039(3) 0.046(3) 0.005(2) -0.003(2) -0.020(2)
C36 0.051(3) 0.047(3) 0.038(3) 0.005(2) -0.011(3) -0.025(3)
C37 0.039(3) 0.076(4) 0.090(5) 0.033(4) -0.015(3) -0.028(3)
C38 0.032(3) 0.035(3) 0.030(3) 0.000(2) -0.004(2) -0.015(2)
C39 0.034(3) 0.040(3) 0.036(3) -0.002(2) -0.003(2) -0.017(2)
C40 0.042(3) 0.042(3) 0.038(3) -0.002(2) -0.003(2) -0.025(3)
C41 0.053(3) 0.030(3) 0.028(3) 0.000(2) -0.002(2) -0.017(2)
C42 0.032(3) 0.033(3) 0.036(3) 0.000(2) 0.000(2) -0.011(2)
C43 0.035(3) 0.034(3) 0.033(3) 0.002(2) -0.008(2) -0.017(2)
C44 0.077(4) 0.046(3) 0.047(3) -0.012(3) 0.002(3) -0.035(3)
N1 0.039(2) 0.032(2) 0.038(2) -0.0037(19) -0.0045(19) -0.007(2)
N2 0.044(3) 0.035(2) 0.032(2) -0.0031(18) -0.0041(19) -0.017(2)
N3 0.033(2) 0.032(2) 0.033(2) -0.0020(18) -0.0091(18) -0.0094(18)
N4 0.034(2) 0.034(2) 0.036(2) -0.0053(19) -0.0059(18) -0.0118(19)
N5 0.074(3) 0.042(3) 0.050(3) -0.005(2) 0.001(3) -0.020(3)
O2 0.044(2) 0.069(3) 0.062(2) 0.025(2) -0.0252(19) -0.026(2)
O3 0.056(2) 0.035(2) 0.045(2) -0.0109(16) -0.0005(17) -0.0192(18)
C1S 0.128(14) 0.130(18) 0.075(11) 0.030(11) 0.006(9) -0.037(12)
Cl1S 0.113(4) 0.134(5) 0.113(5) 0.041(3) -0.007(3) -0.029(3)
Cl2S 0.098(3) 0.150(5) 0.120(4) 0.015(3) 0.024(3) -0.013(3)
C2S 0.128(14) 0.130(18) 0.075(11) 0.030(11) 0.006(9) -0.037(12)
Cl3S 0.226(7) 0.077(3) 0.072(3) 0.004(2) -0.018(4) -0.066(4)
Cl4S 0.057(2) 0.068(2) 0.087(3) 0.0151(19) 0.0001(19) -0.0142(18)

loop_
_atom_type_symbol
_atom_type_description
_atom_type_scat_dispersion_real
_atom_type_scat_dispersion_imag
_atom_type_scat_source
C C 0.0040 0.0020 'Calculated using XDISP in WinGX (Farrugia, 1999)'
H H 0.0000 0.0000 'Calculated using XDISP in WinGX (Farrugia, 1999)'
N N 0.0076 0.0040 'Calculated using XDISP in WinGX (Farrugia, 1999)'
O O 0.0132 0.0074 'Calculated using XDISP in WinGX (Farrugia, 1999)'
Cl Cl 0.1697 0.1896 'Calculated using XDISP in WinGX (Farrugia, 1999)'

loop_
_geom_angle_atom_site_label_1
_geom_angle_atom_site_label_2
_geom_angle_atom_site_label_3
_geom_angle
N1 C1 C2 106.3(4)
N1 C1 C19 114.7(4)
C2 C1 C19 137.8(5)
C1 C2 C3 108.0(4)
C1 C2 H2 126.0
C3 C2 H2 126.0
C4 C3 C2 107.4(4)
C4 C3 H3 126.3
C2 C3 H3 126.3
N1 C4 C3 107.3(4)
N1 C4 C5 119.3(4)
C3 C4 C5 133.3(5)
C20_2 C5 C4 118.0(5)
C20_2 C5 C27 109.5(7)
C4 C5 C27 108.7(4)
C20_2 C5 C6 99.8(8)
C4 C5 C6 111.8(4)
C27 C5 C6 108.5(4)
C4 C5 C20_1 103.4(5)
C27 C5 C20_1 112.4(5)
C6 C5 C20_1 111.9(4)
N2 C6 C7 111.6(4)
N2 C6 C5 125.2(4)
C7 C6 C5 123.2(4)
C8 C7 C6 106.3(4)
C8 C7 H7 126.8
C6 C7 H7 126.8
C7 C8 C9 107.7(5)
C7 C8 H8 126.1
C9 C8 H8 126.1
C10 C9 N2 125.8(4)
C10 C9 C8 126.3(5)
N2 C9 C8 107.8(4)
C9 C10 C11 127.4(4)
C9 C10 C31 118.4(4)
C11 C10 C31 114.1(4)
C13 C12 C11 108.0(4)
C13 C12 H12 126.0
C11 C12 H12 126.0
N3 C11 C12 106.8(4)
N3 C11 C10 125.2(4)
C12 C11 C10 128.0(4)
C16 C15 C14 120.8(4)
C16 C15 C38 119.9(4)
C14 C15 C38 119.3(4)
N3 C14 C13 106.5(4)
N3 C14 C15 122.4(4)
C13 C14 C15 130.8(4)
C12 C13 C14 108.2(4)
C12 C13 H13 125.9
C14 C13 H13 125.9
C15 C16 N4 120.9(4)
C15 C16 C17 130.0(4)
N4 C16 C17 108.2(4)
C18 C17 C16 107.2(4)
C18 C17 H17 126.4
C16 C17 H17 126.4
C17 C18 C19 106.6(4)
C17 C18 H18 126.7
C19 C18 H18 126.7
N4 C19 C1 116.6(4)
N4 C19 C18 110.8(4)
C1 C19 C18 132.1(4)
C25_1 C20_1 C21_1 117.4(7)
C25_1 C20_1 C5 119.6(6)
C21_1 C20_1 C5 122.9(6)
C22_1 C21_1 C20_1 121.0(6)
C22_1 C21_1 H21_1 119.5
C20_1 C21_1 H21_1 119.5
C23_1 C22_1 C21_1 120.3(6)
C23_1 C22_1 H22_1 119.9
C21_1 C22_1 H22_1 119.9
C24_1 C23_1 C22_1 120.0(7)
C24_1 C23_1 O1_1 124.5(6)
C22_1 C23_1 O1_1 115.5(6)
C23_1 C24_1 C25_1 119.7(6)
C23_1 C24_1 H24_1 120.2
C25_1 C24_1 H24_1 120.2
C24_1 C25_1 C20_1 121.6(6)
C24_1 C25_1 H25_1 119.2
C20_1 C25_1 H25_1 119.2
C23_1 O1_1 C26_1 116.6(8)
O1_1 C26_1 H26A_1 109.5
O1_1 C26_1 H26B_1 109.5
H26A_1 C26_1 H26B_1 109.5
O1_1 C26_1 H26C_1 109.5
H26A_1 C26_1 H26C_1 109.5
H26B_1 C26_1 H26C_1 109.5
C25_2 C20_2 C21_2 118.4(7)
C25_2 C20_2 C5 117.6(7)
C21_2 C20_2 C5 124.0(7)
C22_2 C21_2 C20_2 120.6(6)
C22_2 C21_2 H21_2 119.7
C20_2 C21_2 H21_2 119.7
C23_2 C22_2 C21_2 120.0(7)
C23_2 C22_2 H22_2 120.0
C21_2 C22_2 H22_2 120.0
C22_2 C23_2 C24_2 120.6(8)
C22_2 C23_2 O1_2 115.4(6)
C24_2 C23_2 O1_2 124.0(7)
C23_2 C24_2 C25_2 119.5(7)
C23_2 C24_2 H24_2 120.2
C25_2 C24_2 H24_2 120.2
C24_2 C25_2 C20_2 121.0(7)
C24_2 C25_2 H25_2 119.5
C20_2 C25_2 H25_2 119.5
C23_2 O1_2 C26_2 117.1(9)
O1_2 C26_2 H26A_2 109.5
O1_2 C26_2 H26B_2 109.5
H26A_2 C26_2 H26B_2 109.5
O1_2 C26_2 H26C_2 109.5
H26A_2 C26_2 H26C_2 109.5
H26B_2 C26_2 H26C_2 109.5
C28 C27 N5 108.4(5)
C28 C27 C5 131.9(5)
N5 C27 C5 119.7(4)
C27 C28 C29 105.8(6)
C27 C28 H28 127.1
C29 C28 H28 127.1
C30 C29 C28 107.7(5)
C30 C29 H29 126.1
C28 C29 H29 126.1
C29 C30 N5 107.7(5)
C29 C30 H30 126.2
N5 C30 H30 126.2
C32 C31 C36 118.5(4)
C32 C31 C10 121.6(4)
C36 C31 C10 119.8(4)
C33 C32 C31 120.5(5)
C33 C32 H32 119.7
C31 C32 H32 119.7
C32 C33 C34 120.3(5)
C32 C33 H33 119.9
C34 C33 H33 119.9
O2 C34 C35 123.4(5)
O2 C34 C33 115.9(4)
C35 C34 C33 120.7(5)
C34 C35 C36 118.4(5)
C34 C35 H35 120.8
C36 C35 H35 120.8
C31 C36 C35 121.6(5)
C31 C36 H36 119.2
C35 C36 H36 119.2
O2 C37 H37A 109.5
O2 C37 H37B 109.5
H37A C37 H37B 109.5
O2 C37 H37C 109.5
H37A C37 H37C 109.5
H37B C37 H37C 109.5
C39 C38 C43 117.5(4)
C39 C38 C15 119.6(4)
C43 C38 C15 122.9(4)
C38 C39 C40 121.8(5)
C38 C39 H39 119.1
C40 C39 H39 119.1
C41 C40 C39 119.5(4)
C41 C40 H40 120.2
C39 C40 H40 120.2
O3 C41 C40 123.9(4)
O3 C41 C42 116.1(4)
C40 C41 C42 120.0(4)
C43 C42 C41 119.6(4)
C43 C42 H42 120.2
C41 C42 H42 120.2
C42 C43 C38 121.6(4)
C42 C43 H43 119.2
C38 C43 H43 119.2
O3 C44 H44A 109.5
O3 C44 H44B 109.5
H44A C44 H44B 109.5
O3 C44 H44C 109.5
H44A C44 H44C 109.5
H44B C44 H44C 109.5
C4 N1 C1 110.8(4)
C4 N1 H1N 121(3)
C1 N1 H1N 126(3)
C6 N2 C9 106.6(4)
C11 N3 C14 110.6(4)
C11 N3 H3N 128(3)
C14 N3 H3N 121(3)
C19 N4 C16 107.1(4)
C27 N5 C30 110.3(5)
C27 N5 H5 124.8
C30 N5 H5 124.8
C34 O2 C37 117.3(4)
C41 O3 C44 117.2(4)
Cl1S C1S Cl2S 113.4(9)
Cl1S C1S H1S1 108.9
Cl2S C1S H1S1 108.9
Cl1S C1S H1S2 108.9
Cl2S C1S H1S2 108.9
H1S1 C1S H1S2 107.7
Cl4S C2S Cl3S 112.4(11)
Cl4S C2S H2S1 109.1
Cl3S C2S H2S1 109.1
Cl4S C2S H2S2 109.1
Cl3S C2S H2S2 109.1
H2S1 C2S H2S2 107.8

loop_
_geom_bond_atom_site_label_1
_geom_bond_atom_site_label_2
_geom_bond_distance
C1 N1 1.377(6)
C1 C2 1.382(7)
C1 C19 1.435(7)
C2 C3 1.402(7)
C2 H2 0.9500
C3 C4 1.385(7)
C3 H3 0.9500
C4 N1 1.350(6)
C4 C5 1.512(7)
C5 C20_2 1.496(9)
C5 C27 1.526(7)
C5 C6 1.548(7)
C5 C20_1 1.589(8)
C6 N2 1.315(6)
C6 C7 1.459(7)
C7 C8 1.343(7)
C7 H7 0.9500
C8 C9 1.452(7)
C8 H8 0.9500
C9 C10 1.367(7)
C9 N2 1.420(6)
C10 C11 1.447(6)
C10 C31 1.493(7)
C12 C13 1.380(7)
C12 C11 1.397(7)
C12 H12 0.9500
C11 N3 1.362(6)
C15 C16 1.384(7)
C15 C14 1.457(6)
C15 C38 1.476(6)
C14 N3 1.370(6)
C14 C13 1.395(7)
C13 H13 0.9500
C16 N4 1.396(6)
C16 C17 1.451(6)
C17 C18 1.352(7)
C17 H17 0.9500
C18 C19 1.447(7)
C18 H18 0.9500
C19 N4 1.331(6)
C20_1 C25_1 1.390(6)
C20_1 C21_1 1.390(6)
C21_1 C22_1 1.384(8)
C21_1 H21_1 0.9500
C22_1 C23_1 1.373(6)
C22_1 H22_1 0.9500
C23_1 C24_1 1.372(6)
C23_1 O1_1 1.387(9)
C24_1 C25_1 1.385(8)
C24_1 H24_1 0.9500
C25_1 H25_1 0.9500
O1_1 C26_1 1.442(17)
C26_1 H26A_1 0.9800
C26_1 H26B_1 0.9800
C26_1 H26C_1 0.9800
C20_2 C25_2 1.388(7)
C20_2 C21_2 1.388(7)
C21_2 C22_2 1.384(8)
C21_2 H21_2 0.9500
C22_2 C23_2 1.371(7)
C22_2 H22_2 0.9500
C23_2 C24_2 1.373(7)
C23_2 O1_2 1.385(9)
C24_2 C25_2 1.385(8)
C24_2 H24_2 0.9500
C25_2 H25_2 0.9500
O1_2 C26_2 1.441(17)
C26_2 H26A_2 0.9800
C26_2 H26B_2 0.9800
C26_2 H26C_2 0.9800
C27 C28 1.346(7)
C27 N5 1.366(7)
C28 C29 1.470(9)
C28 H28 0.9500
C29 C30 1.335(8)
C29 H29 0.9500
C30 N5 1.369(7)
C30 H30 0.9500
C31 C32 1.387(7)
C31 C36 1.396(7)
C32 C33 1.385(7)
C32 H32 0.9500
C33 C34 1.386(7)
C33 H33 0.9500
C34 O2 1.371(6)
C34 C35 1.385(7)
C35 C36 1.398(7)
C35 H35 0.9500
C36 H36 0.9500
C37 O2 1.427(7)
C37 H37A 0.9800
C37 H37B 0.9800
C37 H37C 0.9800
C38 C39 1.387(6)
C38 C43 1.403(7)
C39 C40 1.388(7)
C39 H39 0.9500
C40 C41 1.382(7)
C40 H40 0.9500
C41 O3 1.376(6)
C41 C42 1.395(7)
C42 C43 1.374(7)
C42 H42 0.9500
C43 H43 0.9500
C44 O3 1.431(6)
C44 H44A 0.9800
C44 H44B 0.9800
C44 H44C 0.9800
N1 H1N 0.907(10)
N3 H3N 0.910(10)
N5 H5 0.8800
C1S Cl1S 1.702(13)
C1S Cl2S 1.725(12)
C1S H1S1 0.9900
C1S H1S2 0.9900
C2S Cl4S 1.725(14)
C2S Cl3S 1.737(15)
C2S H2S1 0.9900
C2S H2S2 0.9900

loop_
_geom_hbond_atom_site_label_D
_geom_hbond_atom_site_label_H
_geom_hbond_atom_site_label_A
_geom_hbond_distance_DH
_geom_hbond_distance_HA
_geom_hbond_distance_DA
_geom_hbond_angle_DHA
_geom_hbond_site_symmetry_A
N5 H5 O3 0.88 2.10 2.943(6) 160.5 2_666
